data_7703985
loop_
_publ_author_name
'Shao, Jingjing'
'Zhou, Hairong'
'Wang, Yaorong'
'Luo, Yunjie'
'Yao, Yingming'

_publ_section_title
;
 Lanthanum complexes stabilized by a pentadentate Schiff-base ligand:
 synthesis, characterization, and reactivity in statistical
 copolymerization of \e-caprolactone and l-lactide.
;
_journal_issue 18
_journal_name_full 'Dalton transactions (Cambridge, England : 2003)'
_journal_page_first 5842
_journal_page_last 5850
_journal_paper_doi 10.1039/d0dt00179a
_journal_volume 49
_journal_year 2020
_chemical_formula_moiety 'C41 H58 La N3 O3, 1.5(C4 H8 O)'
_chemical_formula_sum 'C47 H70 La N3 O4.5'
_chemical_formula_weight 887.97
_space_group_crystal_system triclinic
_space_group_IT_number 2
_space_group_name_Hall '-P 1'
_space_group_name_H-M_alt 'P -1'
_atom_sites_solution_hydrogens mixed
_audit_block_doi 10.5517/ccdc.csd.cc24d38y
_audit_creation_date 2019-12-09
_audit_creation_method
;
Olex2 1.2
(compiled 2018.05.29 svn.r3508 for OlexSys, GUI svn.r5506)
;
_audit_update_record
;
2020-01-15 deposited with the CCDC.	2020-04-06 downloaded from the CCDC.
;
_cell_angle_alpha 114.717(4)
_cell_angle_beta 101.976(4)
_cell_angle_gamma 104.959(3)
_cell_formula_units_Z 2
_cell_length_a 12.9998(5)
_cell_length_b 14.5735(5)
_cell_length_c 15.2374(7)
_cell_measurement_reflns_used 9081
_cell_measurement_temperature 223(2)
_cell_measurement_theta_max 27.6630
_cell_measurement_theta_min 3.2470
_cell_volume 2364.1(2)
_computing_cell_refinement
;
CrysAlisPro, Agilent Technologies,
Version 1.171.36.28 (release 01-02-2013 CrysAlis171 .NET)
(compiled Feb  1 2013,16:14:44)
;
_computing_data_collection
;
CrysAlisPro, Agilent Technologies,
Version 1.171.36.28 (release 01-02-2013 CrysAlis171 .NET)
(compiled Feb  1 2013,16:14:44)
;
_computing_data_reduction
;
CrysAlisPro, Agilent Technologies,
Version 1.171.36.28 (release 01-02-2013 CrysAlis171 .NET)
(compiled Feb  1 2013,16:14:44)
;
_computing_molecular_graphics 'Olex2 (Dolomanov et al., 2009)'
_computing_publication_material 'Olex2 (Dolomanov et al., 2009)'
_computing_structure_refinement 'ShelXL (Sheldrick, 2015)'
_computing_structure_solution 'SHELXS-97 (Sheldrick, 1990)'
_diffrn_ambient_temperature 223.15
_diffrn_detector_area_resol_mean 10.4692
_diffrn_measured_fraction_theta_full 0.998
_diffrn_measured_fraction_theta_max 0.998
_diffrn_measurement_device_type 'Xcalibur, Atlas, Gemini'
_diffrn_measurement_method '\w scans'
_diffrn_radiation_type MoK\a
_diffrn_radiation_wavelength 0.71073
_diffrn_reflns_av_R_equivalents 0.0336
_diffrn_reflns_av_unetI/netI 0.0484
_diffrn_reflns_Laue_measured_fraction_full 0.998
_diffrn_reflns_Laue_measured_fraction_max 0.998
_diffrn_reflns_limit_h_max 15
_diffrn_reflns_limit_h_min -16
_diffrn_reflns_limit_k_max 18
_diffrn_reflns_limit_k_min -17
_diffrn_reflns_limit_l_max 19
_diffrn_reflns_limit_l_min -18
_diffrn_reflns_number 23213
_diffrn_reflns_point_group_measured_fraction_full 0.998
_diffrn_reflns_point_group_measured_fraction_max 0.998
_diffrn_reflns_theta_full 25.242
_diffrn_reflns_theta_max 26.372
_diffrn_reflns_theta_min 2.839
_exptl_absorpt_coefficient_mu 0.947
_exptl_absorpt_correction_T_max 1.00000
_exptl_absorpt_correction_T_min 0.97294
_exptl_absorpt_correction_type multi-scan
_exptl_absorpt_process_details
;
CrysAlisPro, Agilent Technologies,
Version 1.171.36.28 (release 01-02-2013 CrysAlis171 .NET)
(compiled Feb  1 2013,16:14:44)
Empirical absorption correction using spherical harmonics,
 implemented in SCALE3 ABSPACK scaling algorithm.
;
_exptl_crystal_colour yellow
_exptl_crystal_colour_primary yellow
_exptl_crystal_density_diffrn 1.247
_exptl_crystal_density_method 'not measured'
_exptl_crystal_description block
_exptl_crystal_F_000 932
_exptl_crystal_size_max 0.5
_exptl_crystal_size_mid 0.4
_exptl_crystal_size_min 0.4
_refine_diff_density_max 1.187
_refine_diff_density_min -1.014
_refine_diff_density_rms 0.092
_refine_ls_extinction_method none
_refine_ls_goodness_of_fit_ref 1.069
_refine_ls_hydrogen_treatment mixed
_refine_ls_matrix_type full
_refine_ls_number_parameters 484
_refine_ls_number_reflns 9648
_refine_ls_number_restraints 6
_refine_ls_restrained_S_all 1.070
_refine_ls_R_factor_all 0.0540
_refine_ls_R_factor_gt 0.0419
_refine_ls_shift/su_max 0.001
_refine_ls_shift/su_mean 0.000
_refine_ls_structure_factor_coef Fsqd
_refine_ls_weighting_details 'w=1/[\s^2^(Fo^2^)+(0.0542P)^2^+2.7195P] where P=(Fo^2^+2Fc^2^)/3'
_refine_ls_weighting_scheme calc
_refine_ls_wR_factor_gt 0.1049
_refine_ls_wR_factor_ref 0.1140
_reflns_Friedel_coverage 0.000
_reflns_number_gt 8267
_reflns_number_total 9648
_reflns_threshold_expression 'I > 2\s(I)'
_cod_data_source_file d0dt00179a2.cif
_cod_data_source_block g130704a
_cod_depositor_comments 'Adding full bibliography for 7703981--7703985.cif.'
_cod_original_cell_volume 2364.13(18)
_cod_original_formula_sum 'C47 H70 La N3 O4.50'
_cod_database_code 7703985
_shelx_shelxl_version_number 2016/4
_shelx_space_group_comment
;
The symmetry employed for this shelxl refinement is uniquely defined
by the following loop, which should always be used as a source of
symmetry information in preference to the above space-group names.
They are only intended as comments.
;
_olex2_refinement_description
;
1. Fixed Uiso
 At 1.2 times of:
  All C(H) groups, All C(H,H) groups, All N(H) groups
 At 1.5 times of:
  All C(H,H,H) groups
2. Restrained distances
 C46-C47 = C47-C48 = C48-C49
 1.52 with sigma of 0.02
 O5-C46 = O5-C49
 1.42 with sigma of 0.02
 H2-N2
 0.9 with sigma of 0.02
3. Uiso/Uaniso restraints and constraints
Uiso(O5) = Uiso(C46) = Uiso(C47) = Uiso(C48) = Uiso(C49)
4. Others
 Fixed Sof: O5(0.5) C46(0.5) H46A(0.5) H46B(0.5) C47(0.5) H47A(0.5) H47B(0.5)
 C48(0.5) H48A(0.5) H48B(0.5) C49(0.5) H49A(0.5) H49B(0.5)
5.a Secondary CH2 refined with riding coordinates:
 C1(H1A,H1B), C2(H2A,H2B), C3(H3A,H3B), C4(H4A,H4B), C35(H35A,H35B), C46(H46A,
 H46B), C47(H47A,H47B), C48(H48A,H48B), C49(H49A,H49B), C8AA(H8AA,H8AB),
 C0BA(H0BA,H0BB), C7AA(H7AA,H7AB), C9AA(H9AA,H9AB)
5.b Aromatic/amide H refined with riding coordinates:
 C7(H7), C9(H9), C11(H11), C22(H22), C24(H24), C26(H26), C37(H37), C38(H38),
 C39(H39), C40(H40), C41(H41)
5.c Idealised Me refined as rotating group:
 C13(H13A,H13B,H13C), C14(H14A,H14B,H14C), C15(H15A,H15B,H15C), C28(H28A,H28B,
 H28C), C29(H29A,H29B,H29C), C30(H30A,H30B,H30C), C0AA(H0AA,H0AB,H0AC),
 C2AA(H2AA,H2AB,H2AC), C1AA(H1AA,H1AB,H1AC), C4AA(H4AA,H4AB,H4AC), C5AA(H5AA,
 H5AB,H5AC), C3AA(H3AA,H3AB,H3AC)
;
_olex2_submission_special_instructions 'No special instructions were received'

loop_
_space_group_symop_operation_xyz
'x, y, z'
'-x, -y, -z'

loop_
_atom_site_label
_atom_site_type_symbol
_atom_site_fract_x
_atom_site_fract_y
_atom_site_fract_z
_atom_site_U_iso_or_equiv
_atom_site_adp_type
_atom_site_occupancy
_atom_site_site_symmetry_order
_atom_site_calc_flag
_atom_site_refinement_flags_posn
_atom_site_refinement_flags_adp
_atom_site_refinement_flags_occupancy
_atom_site_disorder_assembly
_atom_site_disorder_group
La1 La 0.66581(2) 0.51818(2) 0.52618(2) 0.02788(8) Uani 1 1 d . . . . .
N1 N 0.6871(3) 0.5230(3) 0.3609(2) 0.0350(7) Uani 1 1 d . . . . .
N2 N 0.6183(3) 0.3185(3) 0.3510(3) 0.0419(8) Uani 1 1 d D . . . .
H2 H 0.550(2) 0.280(3) 0.346(3) 0.050 Uiso 1 1 d DR . . . .
N3 N 0.8173(3) 0.4292(3) 0.5373(2) 0.0358(7) Uani 1 1 d . . . . .
O1 O 0.8201(2) 0.6765(2) 0.56860(19) 0.0355(6) Uani 1 1 d . . . . .
O2 O 0.7399(2) 0.5468(2) 0.69187(19) 0.0371(6) Uani 1 1 d . . . . .
O3 O 0.4743(2) 0.4040(2) 0.5029(2) 0.0350(6) Uani 1 1 d . . . . .
C1 C 0.5955(3) 0.4285(3) 0.2688(3) 0.0453(10) Uani 1 1 d . . . . .
H1A H 0.596341 0.435013 0.207491 0.054 Uiso 1 1 calc R . . . .
H1B H 0.521436 0.424868 0.275741 0.054 Uiso 1 1 calc R . . . .
C2 C 0.6130(4) 0.3267(3) 0.2573(3) 0.0482(11) Uani 1 1 d . . . . .
H2A H 0.550107 0.262089 0.197577 0.058 Uiso 1 1 calc R . . . .
H2B H 0.684170 0.328122 0.244624 0.058 Uiso 1 1 calc R . . . .
C3 C 0.6972(4) 0.2670(3) 0.3723(4) 0.0501(11) Uani 1 1 d . . . . .
H3A H 0.696830 0.212464 0.306752 0.060 Uiso 1 1 calc R . . . .
H3B H 0.671420 0.229150 0.408648 0.060 Uiso 1 1 calc R . . . .
C4 C 0.8162(4) 0.3519(3) 0.4372(3) 0.0444(10) Uani 1 1 d . . . . .
H4A H 0.868474 0.316377 0.447624 0.053 Uiso 1 1 calc R . . . .
H4B H 0.841660 0.391027 0.401792 0.053 Uiso 1 1 calc R . . . .
C5 C 0.8885(3) 0.7236(3) 0.5345(3) 0.0301(8) Uani 1 1 d . . . . .
C6 C 0.9943(3) 0.8158(3) 0.6032(3) 0.0323(8) Uani 1 1 d . . . . .
C7 C 1.0619(3) 0.8611(3) 0.5604(3) 0.0377(9) Uani 1 1 d . . . . .
H7 H 1.131497 0.920641 0.605950 0.045 Uiso 1 1 calc R . . . .
C8 C 1.0340(3) 0.8243(3) 0.4537(3) 0.0380(9) Uani 1 1 d . . . . .
C9 C 0.9333(3) 0.7361(3) 0.3895(3) 0.0368(8) Uani 1 1 d . . . . .
H9 H 0.911351 0.708977 0.317730 0.044 Uiso 1 1 calc R . . . .
C10 C 0.8613(3) 0.6844(3) 0.4268(3) 0.0327(8) Uani 1 1 d . . . . .
C11 C 0.7608(3) 0.5890(3) 0.3484(3) 0.0358(8) Uani 1 1 d . . . . .
H11 H 0.748224 0.573598 0.279853 0.043 Uiso 1 1 calc R . . . .
C12 C 1.0317(3) 0.8635(3) 0.7215(3) 0.0379(9) Uani 1 1 d . . . . .
C13 C 1.0436(4) 0.7759(3) 0.7489(3) 0.0459(10) Uani 1 1 d . . . . .
H13A H 0.973476 0.710883 0.709243 0.069 Uiso 1 1 calc GR . . . .
H13B H 1.058495 0.803956 0.822236 0.069 Uiso 1 1 calc GR . . . .
H13C H 1.106350 0.757506 0.732560 0.069 Uiso 1 1 calc GR . . . .
C14 C 1.1466(4) 0.9618(4) 0.7801(4) 0.0539(12) Uani 1 1 d . . . . .
H14A H 1.204836 0.939374 0.757336 0.081 Uiso 1 1 calc GR . . . .
H14B H 1.167285 0.988475 0.853793 0.081 Uiso 1 1 calc GR . . . .
H14C H 1.140480 1.019698 0.766145 0.081 Uiso 1 1 calc GR . . . .
C15 C 0.9430(4) 0.9035(4) 0.7602(4) 0.0524(11) Uani 1 1 d . . . . .
H15A H 0.932702 0.956295 0.739845 0.079 Uiso 1 1 calc GR . . . .
H15B H 0.969357 0.937850 0.835049 0.079 Uiso 1 1 calc GR . . . .
H15C H 0.870922 0.841663 0.730134 0.079 Uiso 1 1 calc GR . . . .
C16 C 1.1164(4) 0.8784(4) 0.4144(4) 0.0481(11) Uani 1 1 d . . . . .
C20 C 0.8350(3) 0.5646(3) 0.7592(3) 0.0337(8) Uani 1 1 d . . . . .
C21 C 0.8647(3) 0.6319(3) 0.8681(3) 0.0366(8) Uani 1 1 d . . . . .
C22 C 0.9690(4) 0.6508(3) 0.9335(3) 0.0418(9) Uani 1 1 d . . . . .
H22 H 0.989374 0.697677 1.004824 0.050 Uiso 1 1 calc R . . . .
C23 C 1.0458(3) 0.6057(3) 0.9018(3) 0.0414(9) Uani 1 1 d . . . . .
C24 C 1.0145(3) 0.5381(3) 0.7975(3) 0.0407(9) Uani 1 1 d . . . . .
H24 H 1.063291 0.504594 0.773141 0.049 Uiso 1 1 calc R . . . .
C25 C 0.9115(3) 0.5172(3) 0.7255(3) 0.0345(8) Uani 1 1 d . . . . .
C26 C 0.8928(3) 0.4467(3) 0.6172(3) 0.0370(9) Uani 1 1 d . . . . .
H26 H 0.942234 0.409739 0.604819 0.044 Uiso 1 1 calc R . . . .
C27 C 0.7830(4) 0.6805(4) 0.9110(3) 0.0445(10) Uani 1 1 d . . . . .
C28 C 0.7562(5) 0.7535(4) 0.8687(4) 0.0660(14) Uani 1 1 d . . . . .
H28A H 0.826540 0.812498 0.886950 0.099 Uiso 1 1 calc GR . . . .
H28B H 0.705716 0.784101 0.898486 0.099 Uiso 1 1 calc GR . . . .
H28C H 0.719473 0.710306 0.793997 0.099 Uiso 1 1 calc GR . . . .
C29 C 0.8319(5) 0.7500(5) 1.0301(4) 0.0668(15) Uani 1 1 d . . . . .
H29A H 0.849140 0.705445 1.059129 0.100 Uiso 1 1 calc GR . . . .
H29B H 0.776256 0.776278 1.054216 0.100 Uiso 1 1 calc GR . . . .
H29C H 0.901123 0.811948 1.051945 0.100 Uiso 1 1 calc GR . . . .
C30 C 0.6720(4) 0.5856(4) 0.8814(4) 0.0559(12) Uani 1 1 d . . . . .
H30A H 0.635982 0.542224 0.806594 0.084 Uiso 1 1 calc GR . . . .
H30B H 0.620604 0.615165 0.910467 0.084 Uiso 1 1 calc GR . . . .
H30C H 0.689680 0.539724 0.908471 0.084 Uiso 1 1 calc GR . . . .
C31 C 1.1620(4) 0.6364(4) 0.9795(4) 0.0541(12) Uani 1 1 d . . . . .
C35 C 0.4642(4) 0.3271(3) 0.5368(4) 0.0458(10) Uani 1 1 d . . . . .
H35A H 0.401801 0.323300 0.563540 0.055 Uiso 1 1 calc R . . . .
H35B H 0.534724 0.352839 0.594138 0.055 Uiso 1 1 calc R . . . .
C36 C 0.4419(3) 0.2134(3) 0.4540(3) 0.0389(9) Uani 1 1 d . . . . .
C37 C 0.4957(4) 0.1507(4) 0.4742(4) 0.0511(11) Uani 1 1 d . . . . .
H37 H 0.548146 0.179547 0.541002 0.061 Uiso 1 1 calc R . . . .
C38 C 0.4742(5) 0.0465(4) 0.3984(5) 0.0663(15) Uani 1 1 d . . . . .
H38 H 0.511374 0.004572 0.413660 0.080 Uiso 1 1 calc R . . . .
C39 C 0.3982(5) 0.0042(4) 0.3005(5) 0.0742(17) Uani 1 1 d . . . . .
H39 H 0.383907 -0.066565 0.248353 0.089 Uiso 1 1 calc R . . . .
C40 C 0.3435(5) 0.0644(4) 0.2789(5) 0.0719(16) Uani 1 1 d . . . . .
H40 H 0.290852 0.034817 0.212044 0.086 Uiso 1 1 calc R . . . .
C41 C 0.3649(4) 0.1687(4) 0.3547(4) 0.0547(12) Uani 1 1 d . . . . .
H41 H 0.327081 0.209885 0.338988 0.066 Uiso 1 1 calc R . . . .
O5 O 0.4929(15) 0.9743(12) 1.0612(12) 0.155(4) Uiso 0.5 1 d D . P A -1
C46 C 0.410(2) 0.9992(19) 1.0023(17) 0.155(4) Uiso 0.5 1 d D . P A -1
H46A H 0.331501 0.954811 0.987510 0.186 Uiso 0.5 1 calc R . P A -1
H46B H 0.423301 1.077060 1.038198 0.186 Uiso 0.5 1 calc R . P A -1
C47 C 0.4382(19) 0.968(2) 0.9095(17) 0.155(4) Uiso 0.5 1 d D . P A -1
H47A H 0.439699 1.023769 0.888948 0.186 Uiso 0.5 1 calc R . P A -1
H47B H 0.378078 0.898505 0.853428 0.186 Uiso 0.5 1 calc R . P A -1
C48 C 0.550(2) 0.956(2) 0.9227(18) 0.155(4) Uiso 0.5 1 d D . P A -1
H48A H 0.612592 1.024725 0.943476 0.186 Uiso 0.5 1 calc R . P A -1
H48B H 0.548565 0.896863 0.859676 0.186 Uiso 0.5 1 calc R . P A -1
C49 C 0.559(2) 0.9296(18) 1.0087(17) 0.155(4) Uiso 0.5 1 d D . P A -1
H49A H 0.530273 0.850076 0.980453 0.186 Uiso 0.5 1 calc R . P A -1
H49B H 0.638716 0.961898 1.055448 0.186 Uiso 0.5 1 calc R . P A -1
C0AA C 1.1547(6) 1.0022(4) 0.4735(5) 0.086(2) Uani 1 1 d . . . . .
H0AA H 1.088680 1.021466 0.464898 0.129 Uiso 1 1 calc GR . . . .
H0AB H 1.206107 1.034535 0.446902 0.129 Uiso 1 1 calc GR . . . .
H0AC H 1.193867 1.029825 0.546379 0.129 Uiso 1 1 calc GR . . . .
C2AA C 1.0621(6) 0.8415(6) 0.3009(5) 0.099(2) Uani 1 1 d . . . . .
H2AA H 1.050266 0.765356 0.259008 0.149 Uiso 1 1 calc GR . . . .
H2AB H 1.111911 0.886395 0.282259 0.149 Uiso 1 1 calc GR . . . .
H2AC H 0.989255 0.849074 0.288666 0.149 Uiso 1 1 calc GR . . . .
C1AA C 1.2180(6) 0.8471(7) 0.4263(8) 0.118(3) Uani 1 1 d . . . . .
H1AA H 1.253237 0.867762 0.498076 0.177 Uiso 1 1 calc GR . . . .
H1AB H 1.272792 0.884769 0.405825 0.177 Uiso 1 1 calc GR . . . .
H1AC H 1.193409 0.768513 0.382829 0.177 Uiso 1 1 calc GR . . . .
C4AA C 1.1558(6) 0.6459(9) 1.0799(5) 0.136(4) Uani 1 1 d . . . . .
H4AA H 1.108904 0.686483 1.102153 0.204 Uiso 1 1 calc GR . . . .
H4AB H 1.231986 0.684036 1.131961 0.204 Uiso 1 1 calc GR . . . .
H4AC H 1.122423 0.573175 1.070472 0.204 Uiso 1 1 calc GR . . . .
C5AA C 1.2129(8) 0.5536(9) 0.9390(6) 0.188(6) Uani 1 1 d . . . . .
H5AA H 1.157255 0.480961 0.913755 0.281 Uiso 1 1 calc GR . . . .
H5AB H 1.279690 0.569687 0.994099 0.281 Uiso 1 1 calc GR . . . .
H5AC H 1.234953 0.556405 0.882817 0.281 Uiso 1 1 calc GR . . . .
C3AA C 1.2399(7) 0.7445(9) 1.0028(10) 0.197(7) Uani 1 1 d . . . . .
H3AA H 1.239762 0.743113 0.938572 0.296 Uiso 1 1 calc GR . . . .
H3AB H 1.316558 0.760437 1.044072 0.296 Uiso 1 1 calc GR . . . .
H3AC H 1.214416 0.800702 1.040986 0.296 Uiso 1 1 calc GR . . . .
O6AA O 1.5250(12) 0.8004(11) 1.1845(12) 0.275(6) Uiso 1 1 d . . . . .
C8AA C 1.6219(15) 0.7242(15) 1.2500(15) 0.245(8) Uiso 1 1 d . . . . .
H8AA H 1.697793 0.783383 1.284421 0.294 Uiso 1 1 calc R . . . .
H8AB H 1.618580 0.678333 1.282325 0.294 Uiso 1 1 calc R . . . .
C0BA C 1.5632(14) 0.7367(13) 1.1101(13) 0.213(6) Uiso 1 1 d . . . . .
H0BA H 1.627640 0.783884 1.104573 0.255 Uiso 1 1 calc R . . . .
H0BB H 1.501725 0.691816 1.042042 0.255 Uiso 1 1 calc R . . . .
C7AA C 1.5294(15) 0.7713(14) 1.2584(14) 0.230(7) Uiso 1 1 d . . . . .
H7AA H 1.456274 0.715994 1.242746 0.277 Uiso 1 1 calc R . . . .
H7AB H 1.551955 0.834795 1.327047 0.277 Uiso 1 1 calc R . . . .
C9AA C 1.6000(16) 0.6640(15) 1.1480(15) 0.248(8) Uiso 1 1 d . . . . .
H9AA H 1.538583 0.591790 1.116737 0.297 Uiso 1 1 calc R . . . .
H9AB H 1.668172 0.654944 1.134391 0.297 Uiso 1 1 calc R . . . .

loop_
_atom_site_aniso_label
_atom_site_aniso_U_11
_atom_site_aniso_U_22
_atom_site_aniso_U_33
_atom_site_aniso_U_23
_atom_site_aniso_U_13
_atom_site_aniso_U_12
La1 0.02485(12) 0.03228(12) 0.03134(12) 0.01627(9) 0.01320(8) 0.01501(9)
N1 0.0298(16) 0.0424(17) 0.0308(16) 0.0171(14) 0.0101(13) 0.0138(14)
N2 0.0355(18) 0.0417(18) 0.0420(18) 0.0147(15) 0.0179(15) 0.0129(15)
N3 0.0396(18) 0.0401(17) 0.0347(17) 0.0176(14) 0.0150(14) 0.0259(14)
O1 0.0324(13) 0.0387(14) 0.0363(14) 0.0195(12) 0.0155(11) 0.0111(11)
O2 0.0379(14) 0.0494(15) 0.0337(14) 0.0227(12) 0.0164(12) 0.0250(12)
O3 0.0302(13) 0.0328(13) 0.0529(16) 0.0275(12) 0.0175(12) 0.0157(11)
C1 0.035(2) 0.055(3) 0.038(2) 0.019(2) 0.0090(17) 0.0150(19)
C2 0.046(2) 0.048(2) 0.032(2) 0.0097(18) 0.0097(18) 0.011(2)
C3 0.065(3) 0.040(2) 0.049(2) 0.018(2) 0.028(2) 0.027(2)
C4 0.046(2) 0.053(2) 0.039(2) 0.0163(19) 0.0195(19) 0.034(2)
C5 0.0278(17) 0.0326(18) 0.041(2) 0.0221(16) 0.0171(16) 0.0184(15)
C6 0.0322(19) 0.0322(18) 0.041(2) 0.0209(16) 0.0154(16) 0.0178(15)
C7 0.0322(19) 0.0357(19) 0.054(2) 0.0269(18) 0.0187(18) 0.0158(16)
C8 0.037(2) 0.044(2) 0.054(2) 0.034(2) 0.0254(19) 0.0245(18)
C9 0.041(2) 0.044(2) 0.042(2) 0.0275(18) 0.0215(18) 0.0235(18)
C10 0.0316(19) 0.040(2) 0.038(2) 0.0235(17) 0.0177(16) 0.0195(16)
C11 0.039(2) 0.046(2) 0.0314(19) 0.0217(17) 0.0152(16) 0.0224(18)
C12 0.035(2) 0.0353(19) 0.040(2) 0.0173(17) 0.0125(17) 0.0114(16)
C13 0.049(2) 0.051(2) 0.044(2) 0.029(2) 0.014(2) 0.021(2)
C14 0.046(3) 0.049(3) 0.051(3) 0.021(2) 0.012(2) 0.009(2)
C15 0.050(3) 0.055(3) 0.050(3) 0.019(2) 0.023(2) 0.024(2)
C16 0.046(2) 0.057(3) 0.069(3) 0.045(2) 0.034(2) 0.027(2)
C20 0.0335(19) 0.0368(19) 0.0358(19) 0.0219(16) 0.0123(16) 0.0146(16)
C21 0.039(2) 0.039(2) 0.036(2) 0.0196(17) 0.0156(17) 0.0186(17)
C22 0.042(2) 0.044(2) 0.033(2) 0.0157(18) 0.0116(17) 0.0164(18)
C23 0.035(2) 0.048(2) 0.041(2) 0.0232(19) 0.0110(17) 0.0177(18)
C24 0.039(2) 0.048(2) 0.046(2) 0.0276(19) 0.0173(18) 0.0239(18)
C25 0.040(2) 0.0339(19) 0.0368(19) 0.0206(16) 0.0157(17) 0.0175(16)
C26 0.040(2) 0.039(2) 0.047(2) 0.0251(18) 0.0205(18) 0.0264(17)
C27 0.048(2) 0.055(2) 0.038(2) 0.022(2) 0.0205(19) 0.030(2)
C28 0.088(4) 0.071(3) 0.068(3) 0.038(3) 0.041(3) 0.057(3)
C29 0.059(3) 0.085(4) 0.045(3) 0.015(3) 0.024(2) 0.037(3)
C30 0.046(3) 0.082(3) 0.048(3) 0.033(2) 0.024(2) 0.030(2)
C31 0.039(2) 0.072(3) 0.050(3) 0.032(2) 0.010(2) 0.022(2)
C35 0.054(3) 0.046(2) 0.057(3) 0.036(2) 0.025(2) 0.027(2)
C36 0.0312(19) 0.036(2) 0.064(3) 0.032(2) 0.0242(19) 0.0169(16)
C37 0.052(3) 0.052(3) 0.078(3) 0.045(2) 0.034(2) 0.032(2)
C38 0.078(4) 0.052(3) 0.102(5) 0.050(3) 0.047(3) 0.042(3)
C39 0.086(4) 0.041(3) 0.095(5) 0.026(3) 0.047(4) 0.027(3)
C40 0.066(3) 0.052(3) 0.075(4) 0.022(3) 0.014(3) 0.014(3)
C41 0.047(3) 0.046(2) 0.072(3) 0.031(2) 0.016(2) 0.021(2)
C0AA 0.113(5) 0.061(3) 0.108(5) 0.055(3) 0.069(4) 0.024(3)
C2AA 0.091(5) 0.128(6) 0.082(4) 0.070(4) 0.042(4) 0.008(4)
C1AA 0.097(5) 0.174(7) 0.248(10) 0.182(8) 0.131(6) 0.104(5)
C4AA 0.088(5) 0.281(12) 0.068(4) 0.094(6) 0.030(4) 0.102(7)
C5AA 0.163(9) 0.258(12) 0.077(5) 0.002(6) -0.021(5) 0.180(9)
C3AA 0.068(5) 0.201(11) 0.257(13) 0.171(11) -0.068(7) -0.043(6)

loop_
_atom_type_symbol
_atom_type_description
_atom_type_scat_dispersion_real
_atom_type_scat_dispersion_imag
_atom_type_scat_source
C C 0.0033 0.0016 'International Tables Vol C Tables 4.2.6.8 and 6.1.1.4'
H H 0.0000 0.0000 'International Tables Vol C Tables 4.2.6.8 and 6.1.1.4'
La La -0.2871 2.4523 'International Tables Vol C Tables 4.2.6.8 and 6.1.1.4'
N N 0.0061 0.0033 'International Tables Vol C Tables 4.2.6.8 and 6.1.1.4'
O O 0.0106 0.0060 'International Tables Vol C Tables 4.2.6.8 and 6.1.1.4'

loop_
_geom_angle_atom_site_label_1
_geom_angle_atom_site_label_2
_geom_angle_atom_site_label_3
_geom_angle
_geom_angle_site_symmetry_1
_geom_angle_site_symmetry_3
_geom_angle_publ_flag
N1 La1 La1 99.99(7) . 2_666 ?
N1 La1 N2 62.32(10) . . ?
N1 La1 N3 92.22(10) . . ?
N2 La1 La1 95.24(7) . 2_666 ?
N3 La1 La1 147.35(7) . 2_666 ?
N3 La1 N2 63.94(10) . . ?
O1 La1 La1 126.49(7) . 2_666 ?
O1 La1 N1 68.07(9) . . ?
O1 La1 N2 119.33(9) . . ?
O1 La1 N3 86.16(10) . . ?
O1 La1 O3 158.86(9) . . ?
O1 La1 O3 92.72(9) . 2_666 ?
O2 La1 La1 106.47(6) . 2_666 ?
O2 La1 N1 152.54(10) . . ?
O2 La1 N2 121.14(10) . . ?
O2 La1 N3 69.24(9) . . ?
O2 La1 O1 89.92(9) . . ?
O2 La1 O3 91.11(9) . . ?
O2 La1 O3 116.94(9) . 2_666 ?
O3 La1 La1 33.81(6) . 2_666 ?
O3 La1 La1 34.28(6) 2_666 2_666 ?
O3 La1 N1 81.66(9) 2_666 . ?
O3 La1 N1 115.41(9) . . ?
O3 La1 N2 111.60(10) 2_666 . ?
O3 La1 N2 77.69(9) . . ?
O3 La1 N3 113.88(9) . . ?
O3 La1 N3 173.74(9) 2_666 . ?
O3 La1 O3 68.10(9) 2_666 . ?
C1 N1 La1 109.5(2) . . ?
C11 N1 La1 132.4(2) . . ?
C11 N1 C1 118.1(3) . . ?
C2 N2 La1 113.6(2) . . ?
C2 N2 C3 112.3(3) . . ?
C3 N2 La1 111.3(2) . . ?
C4 N3 La1 114.8(2) . . ?
C26 N3 La1 129.0(3) . . ?
C26 N3 C4 116.2(3) . . ?
C5 O1 La1 145.9(2) . . ?
C20 O2 La1 141.4(2) . . ?
La1 O3 La1 111.90(9) 2_666 . ?
C35 O3 La1 126.1(2) . 2_666 ?
C35 O3 La1 119.0(2) . . ?
N1 C1 C2 108.5(3) . . ?
N2 C2 C1 110.9(3) . . ?
N2 C3 C4 110.5(3) . . ?
N3 C4 C3 109.2(3) . . ?
O1 C5 C6 122.0(3) . . ?
O1 C5 C10 120.9(3) . . ?
C10 C5 C6 117.2(3) . . ?
C5 C6 C12 120.9(3) . . ?
C7 C6 C5 118.2(3) . . ?
C7 C6 C12 120.8(3) . . ?
C6 C7 C8 124.9(4) . . ?
C7 C8 C16 120.6(4) . . ?
C9 C8 C7 116.0(3) . . ?
C9 C8 C16 123.3(4) . . ?
C8 C9 C10 122.5(4) . . ?
C5 C10 C11 123.2(3) . . ?
C9 C10 C5 121.2(3) . . ?
C9 C10 C11 115.6(3) . . ?
N1 C11 C10 128.1(3) . . ?
C13 C12 C6 110.1(3) . . ?
C13 C12 C14 107.8(4) . . ?
C13 C12 C15 109.5(4) . . ?
C14 C12 C6 112.3(3) . . ?
C14 C12 C15 107.3(4) . . ?
C15 C12 C6 109.8(3) . . ?
C0AA C16 C8 111.0(4) . . ?
C2AA C16 C8 112.2(4) . . ?
C2AA C16 C0AA 106.8(5) . . ?
C1AA C16 C8 109.0(4) . . ?
C1AA C16 C0AA 110.2(5) . . ?
C1AA C16 C2AA 107.6(6) . . ?
O2 C20 C21 121.6(3) . . ?
O2 C20 C25 120.7(3) . . ?
C25 C20 C21 117.7(3) . . ?
C20 C21 C27 120.8(4) . . ?
C22 C21 C20 118.0(4) . . ?
C22 C21 C27 121.2(4) . . ?
C21 C22 C23 125.0(4) . . ?
C22 C23 C31 121.2(4) . . ?
C24 C23 C22 116.5(4) . . ?
C24 C23 C31 122.3(4) . . ?
C23 C24 C25 122.1(4) . . ?
C20 C25 C26 124.0(4) . . ?
C24 C25 C20 120.7(4) . . ?
C24 C25 C26 115.3(4) . . ?
N3 C26 C25 127.8(4) . . ?
C21 C27 C29 112.1(4) . . ?
C21 C27 C30 108.5(4) . . ?
C28 C27 C21 111.6(4) . . ?
C28 C27 C29 107.6(4) . . ?
C28 C27 C30 110.0(4) . . ?
C30 C27 C29 106.9(4) . . ?
C4AA C31 C23 112.9(4) . . ?
C5AA C31 C23 112.2(5) . . ?
C5AA C31 C4AA 106.2(7) . . ?
C3AA C31 C23 108.4(5) . . ?
C3AA C31 C4AA 107.5(7) . . ?
C3AA C31 C5AA 109.4(8) . . ?
O3 C35 C36 114.2(4) . . ?
C37 C36 C35 121.6(4) . . ?
C37 C36 C41 118.1(4) . . ?
C41 C36 C35 120.3(4) . . ?
C36 C37 C38 121.3(5) . . ?
C39 C38 C37 119.6(5) . . ?
C40 C39 C38 120.1(5) . . ?
C39 C40 C41 120.3(6) . . ?
C40 C41 C36 120.6(5) . . ?
C49 O5 C46 114.3(16) . . ?
C47 C46 O5 99.6(16) . . ?
C46 C47 C48 113.3(18) . . ?
C47 C48 C49 99.6(17) . . ?
O5 C49 C48 105.9(17) . . ?
C7AA O6AA C0BA 110.1(15) . . ?
C9AA C8AA C7AA 105.9(17) . . ?
O6AA C0BA C9AA 105.8(15) . . ?
O6AA C7AA C8AA 100.5(15) . . ?
C8AA C9AA C0BA 100.1(16) . . ?

loop_
_geom_bond_atom_site_label_1
_geom_bond_atom_site_label_2
_geom_bond_distance
_geom_bond_site_symmetry_2
_geom_bond_publ_flag
La1 La1 4.0672(4) 2_666 ?
La1 N1 2.618(3) . ?
La1 N2 2.805(3) . ?
La1 N3 2.637(3) . ?
La1 O1 2.365(2) . ?
La1 O2 2.319(3) . ?
La1 O3 2.469(2) . ?
La1 O3 2.439(3) 2_666 ?
N1 C1 1.459(5) . ?
N1 C11 1.276(5) . ?
N2 C2 1.471(5) . ?
N2 C3 1.478(6) . ?
N3 C4 1.464(5) . ?
N3 C26 1.275(5) . ?
O1 C5 1.306(4) . ?
O2 C20 1.317(5) . ?
O3 La1 2.439(3) 2_666 ?
O3 C35 1.406(5) . ?
C1 C2 1.503(6) . ?
C3 C4 1.502(6) . ?
C5 C6 1.437(5) . ?
C5 C10 1.420(5) . ?
C6 C7 1.391(5) . ?
C6 C12 1.542(5) . ?
C7 C8 1.410(6) . ?
C8 C9 1.368(6) . ?
C8 C16 1.534(5) . ?
C9 C10 1.408(5) . ?
C10 C11 1.446(5) . ?
C12 C13 1.533(6) . ?
C12 C14 1.534(5) . ?
C12 C15 1.536(6) . ?
C16 C0AA 1.519(7) . ?
C16 C2AA 1.516(8) . ?
C16 C1AA 1.506(7) . ?
C20 C21 1.429(5) . ?
C20 C25 1.414(5) . ?
C21 C22 1.387(6) . ?
C21 C27 1.532(6) . ?
C22 C23 1.391(6) . ?
C23 C24 1.370(6) . ?
C23 C31 1.533(6) . ?
C24 C25 1.410(6) . ?
C25 C26 1.457(5) . ?
C27 C28 1.529(7) . ?
C27 C29 1.542(6) . ?
C27 C30 1.541(6) . ?
C31 C4AA 1.498(8) . ?
C31 C5AA 1.496(9) . ?
C31 C3AA 1.481(9) . ?
C35 C36 1.507(6) . ?
C36 C37 1.376(6) . ?
C36 C41 1.389(6) . ?
C37 C38 1.378(7) . ?
C38 C39 1.374(8) . ?
C39 C40 1.361(8) . ?
C40 C41 1.378(7) . ?
O5 C46 1.469(16) . ?
O5 C49 1.395(16) . ?
C46 C47 1.449(17) . ?
C47 C48 1.493(17) . ?
C48 C49 1.508(17) . ?
O6AA C0BA 1.409(17) . ?
O6AA C7AA 1.354(17) . ?
C8AA C7AA 1.53(2) . ?
C8AA C9AA 1.35(2) . ?
C0BA C9AA 1.532(19) . ?
